data_1572455
loop_
_publ_author_name
'Zueva, Anna Y.'
'Bilyachenko, Alexey N.'
'Khrustalev, Victor N.'
'Shul'pina, Lidia S.'
'Ikonnikov, Nikolay S.'
'Dorovatovskii, Pavel V.'
'Shubina, Elena S.'
'Ragimov, Karim'
'Lobanov, Nikolai N.'
'Sun, Di'

_publ_section_title
;
 Rational (supra)molecular design and catalytic activity of cage-like
 Cu<sub>4</sub>-based phenylsilsesquioxanes.
;
_journal_issue 39
_journal_name_full Nanoscale
_journal_page_first 18389
_journal_page_last 18398
_journal_paper_doi 10.1039/d4nr02173h
_journal_volume 16
_journal_year 2024
_chemical_formula_moiety 'C20 H21 Cs Cu O7 Si3'
_chemical_formula_sum 'C20 H21 Cs Cu O7 Si3'
_chemical_formula_weight 654.10
_space_group_crystal_system tetragonal
_space_group_IT_number 88
_space_group_name_Hall '-I 4ad'
_space_group_name_H-M_alt 'I 41/a :2'
_atom_sites_solution_hydrogens mixed
_atom_sites_solution_primary difmap
_atom_sites_solution_secondary difmap
_audit_creation_method SHELXL-2013
_audit_update_record
;
2024-05-14 deposited with the CCDC.	2024-08-22 downloaded from the CCDC.
;
_cell_angle_alpha 90
_cell_angle_beta 90
_cell_angle_gamma 90
_cell_formula_units_Z 16
_cell_length_a 26.0490(3)
_cell_length_b 26.0490(3)
_cell_length_c 15.7340(2)
_cell_measurement_reflns_used 17377
_cell_measurement_temperature 100(2)
_cell_measurement_theta_max 33.836
_cell_measurement_theta_min 2.169
_cell_volume 10676.3(2)
_computing_cell_refinement 'CrysAlisPro 1.171.41.117a (Rigaku OD, 2021)'
_computing_data_collection 'CrysAlisPro 1.171.41.117a (Rigaku OD, 2021)'
_computing_data_reduction 'CrysAlisPro 1.171.41.117a (Rigaku OD, 2021)'
_computing_molecular_graphics 'SHELXTL (Sheldrick, 2015)'
_computing_publication_material 'SHELXTL (Sheldrick, 2015)'
_computing_structure_refinement 'SHELXL (Sheldrick, 2015)'
_computing_structure_solution 'SHELXT (Sheldrick, 2015)'
_diffrn_ambient_temperature 100(2)
_diffrn_measured_fraction_theta_full 0.971
_diffrn_measured_fraction_theta_max 0.978
_diffrn_measurement_device_type 'Rigaku XtaLAB Synergy-S, HyPix-6000HE area-detector'
_diffrn_measurement_method '\f and \w'
_diffrn_radiation_type MoK\a
_diffrn_radiation_wavelength 0.71073
_diffrn_reflns_av_R_equivalents 0.0763
_diffrn_reflns_av_unetI/netI 0.0446
_diffrn_reflns_Laue_measured_fraction_full 0.971
_diffrn_reflns_Laue_measured_fraction_max 0.978
_diffrn_reflns_limit_h_max 29
_diffrn_reflns_limit_h_min -34
_diffrn_reflns_limit_k_max 30
_diffrn_reflns_limit_k_min -34
_diffrn_reflns_limit_l_max 16
_diffrn_reflns_limit_l_min -20
_diffrn_reflns_number 38481
_diffrn_reflns_point_group_measured_fraction_full 0.971
_diffrn_reflns_point_group_measured_fraction_max 0.978
_diffrn_reflns_theta_full 25.242
_diffrn_reflns_theta_max 27.997
_diffrn_reflns_theta_min 2.175
_diffrn_source 'micro-focus sealed X-ray tube'
_exptl_absorpt_coefficient_mu 2.332
_exptl_absorpt_correction_T_max 1.000
_exptl_absorpt_correction_T_min 0.601
_exptl_absorpt_correction_type multi-scan
_exptl_absorpt_process_details
;
CrysAlisPro 1.171.41.117a (Rigaku Oxford Diffraction, 2021)
Empirical absorption correction using spherical harmonics,
implemented in SCALE3 ABSPACK scaling algorithm.
;
_exptl_crystal_colour green
_exptl_crystal_density_diffrn 1.628
_exptl_crystal_description needle
_exptl_crystal_F_000 5168
_exptl_crystal_size_max 0.32
_exptl_crystal_size_mid 0.03
_exptl_crystal_size_min 0.02
_refine_diff_density_max 2.170
_refine_diff_density_min -2.817
_refine_diff_density_rms 0.309
_refine_ls_extinction_method none
_refine_ls_goodness_of_fit_ref 1.014
_refine_ls_hydrogen_treatment constr
_refine_ls_matrix_type full
_refine_ls_number_parameters 211
_refine_ls_number_reflns 6311
_refine_ls_number_restraints 72
_refine_ls_restrained_S_all 1.016
_refine_ls_R_factor_all 0.1828
_refine_ls_R_factor_gt 0.1720
_refine_ls_shift/su_max 0.002
_refine_ls_shift/su_mean 0.000
_refine_ls_structure_factor_coef Fsqd
_refine_ls_weighting_details 'w=1/[\s^2^(Fo^2^)+2000P] where P=(Fo^2^+2Fc^2^)/3'
_refine_ls_weighting_scheme calc
_refine_ls_wR_factor_gt 0.3497
_refine_ls_wR_factor_ref 0.3543
_reflns_Friedel_coverage 0.000
_reflns_number_gt 5462
_reflns_number_total 6311
_reflns_threshold_expression 'I > 2\s(I)'
_cod_data_source_file d4nr02173h2.cif
_cod_data_source_block 16
_cod_depositor_comments 'Adding full bibliography for 1572445--1572463.cif.'
_cod_original_cell_volume 10676.3(3)
_cod_original_sg_symbol_H-M 'I 41/a'
_cod_database_code 1572455
_shelx_space_group_comment
;
The symmetry employed for this shelxl refinement is uniquely defined
by the following loop, which should always be used as a source of
symmetry information in preference to the above space-group names.
They are only intended as comments.
;
_shelx_estimated_absorpt_t_min 0.522
_shelx_estimated_absorpt_t_max 0.955
_shelxl_version_number 2013-4

loop_
_space_group_symop_operation_xyz
'x, y, z'
'-x+1/2, -y, z+1/2'
'-y+3/4, x+1/4, z+1/4'
'y+3/4, -x+3/4, z+3/4'
'x+1/2, y+1/2, z+1/2'
'-x+1, -y+1/2, z+1'
'-y+5/4, x+3/4, z+3/4'
'y+5/4, -x+5/4, z+5/4'
'-x, -y, -z'
'x-1/2, y, -z-1/2'
'y-3/4, -x-1/4, -z-1/4'
'-y-3/4, x-3/4, -z-3/4'
'-x+1/2, -y+1/2, -z+1/2'
'x, y+1/2, -z'
'y-1/4, -x+1/4, -z+1/4'
'-y-1/4, x-1/4, -z-1/4'

loop_
_atom_site_label
_atom_site_type_symbol
_atom_site_fract_x
_atom_site_fract_y
_atom_site_fract_z
_atom_site_U_iso_or_equiv
_atom_site_adp_type
_atom_site_occupancy
_atom_site_site_symmetry_order
_atom_site_calc_flag
_atom_site_refinement_flags_posn
_atom_site_refinement_flags_adp
_atom_site_refinement_flags_occupancy
_atom_site_disorder_assembly
_atom_site_disorder_group
Cs1 Cs 0.29803(4) 0.29435(5) 0.34311(11) 0.0531(4) Uani 1 1 d . . . . .
Cu1 Cu 0.44262(7) 0.26245(7) 0.26840(16) 0.0330(5) Uani 1 1 d . . . . .
Si1 Si 0.37021(17) 0.16321(17) 0.2751(5) 0.0452(15) Uani 1 1 d . . . . .
Si2 Si 0.36766(18) 0.16801(18) 0.4661(5) 0.0478(16) Uani 1 1 d . . . . .
Si3 Si 0.39761(18) 0.27095(18) 0.5182(4) 0.0478(15) Uani 1 1 d D . . . .
O1 O 0.3481(5) 0.1552(5) 0.3685(12) 0.057(5) Uani 1 1 d . . . . .
O2 O 0.3566(4) 0.2296(4) 0.4805(11) 0.047(4) Uani 1 1 d . . . . .
O3 O 0.3780(5) 0.3273(5) 0.4844(13) 0.061(5) Uani 1 1 d . . . . .
O4 O 0.3820(4) 0.2216(4) 0.2527(8) 0.032(3) Uani 1 1 d . . . . .
O5 O 0.4255(4) 0.1541(5) 0.4812(13) 0.061(5) Uani 1 1 d . . . . .
O6 O 0.4531(4) 0.2603(4) 0.4810(9) 0.033(3) Uani 1 1 d . . . . .
C1 C 0.3235(3) 0.1307(3) 0.2013(13) 0.108(6) Uani 1 1 d D . . . .
C2 C 0.2827(5) 0.1014(5) 0.2323(12) 0.108(6) Uani 1 1 d D . . . .
H2 H 0.2780 0.0975 0.2918 0.129 Uiso 1 1 calc R U . . .
C3 C 0.2488(5) 0.0778(5) 0.1758(14) 0.108(6) Uani 1 1 d D . . . .
H3 H 0.2211 0.0579 0.1969 0.129 Uiso 1 1 calc R U . . .
C4 C 0.2557(5) 0.0835(5) 0.0883(13) 0.108(6) Uani 1 1 d D . . . .
H4 H 0.2326 0.0674 0.0499 0.129 Uiso 1 1 calc R U . . .
C5 C 0.2965(7) 0.1127(7) 0.0573(12) 0.108(6) Uani 1 1 d D . . . .
H5 H 0.3012 0.1166 -0.0022 0.129 Uiso 1 1 calc R U . . .
C6 C 0.3304(5) 0.1363(5) 0.1138(13) 0.108(6) Uani 1 1 d D . . . .
H6 H 0.3581 0.1562 0.0927 0.129 Uiso 1 1 calc R U . . .
C7 C 0.3241(7) 0.1306(3) 0.5369(6) 0.167(10) Uani 1 1 d D . . . .
C8 C 0.3446(6) 0.0953(6) 0.5944(12) 0.167(10) Uani 1 1 d D . . . .
H8 H 0.3806 0.0903 0.5975 0.201 Uiso 1 1 calc R U . . .
C9 C 0.3120(8) 0.0673(7) 0.6474(12) 0.167(10) Uani 1 1 d D . . . .
H9 H 0.3259 0.0432 0.6866 0.201 Uiso 1 1 calc R U . . .
C10 C 0.2590(7) 0.0746(6) 0.6429(12) 0.167(10) Uani 1 1 d D . . . .
H10 H 0.2368 0.0555 0.6790 0.201 Uiso 1 1 calc R U . . .
C11 C 0.2386(6) 0.1099(8) 0.5854(16) 0.167(10) Uani 1 1 d D . . . .
H11 H 0.2025 0.1148 0.5824 0.201 Uiso 1 1 calc R U . . .
C12 C 0.2711(7) 0.1379(7) 0.5324(13) 0.167(10) Uani 1 1 d D . . . .
H12 H 0.2572 0.1619 0.4933 0.201 Uiso 1 1 calc R U . . .
C13 C 0.3921(12) 0.2767(3) 0.6363(5) 0.182(15) Uani 0.5 1 d D . P A 1
C14 C 0.4397(10) 0.2690(8) 0.6749(16) 0.182(15) Uani 0.5 1 d D . P A 1
H14 H 0.4691 0.2619 0.6411 0.219 Uiso 0.5 1 calc R U P A 1
C15 C 0.4442(12) 0.2716(10) 0.7631(17) 0.182(15) Uani 0.5 1 d D . P A 1
H15 H 0.4766 0.2663 0.7894 0.219 Uiso 0.5 1 calc R U P A 1
C16 C 0.4011(15) 0.2820(8) 0.8128(6) 0.182(15) Uani 0.5 1 d D . P A 1
H16 H 0.4041 0.2838 0.8729 0.219 Uiso 0.5 1 calc R U P A 1
C17 C 0.3535(12) 0.2898(9) 0.7743(12) 0.182(15) Uani 0.5 1 d D . P A 1
H17 H 0.3241 0.2969 0.8081 0.219 Uiso 0.5 1 calc R U P A 1
C18 C 0.3490(10) 0.2872(8) 0.6860(13) 0.182(15) Uani 0.5 1 d D . P A 1
H18 H 0.3166 0.2925 0.6597 0.219 Uiso 0.5 1 calc R U P A 1
C13A C 0.4048(3) 0.2646(7) 0.6360(5) 0.182(15) Uani 0.5 1 d D . P A 2
C14A C 0.3854(8) 0.2187(7) 0.6683(13) 0.182(15) Uani 0.5 1 d D . P A 2
H14A H 0.3702 0.1942 0.6311 0.219 Uiso 0.5 1 calc R U P A 2
C15A C 0.3881(10) 0.2086(10) 0.7553(14) 0.182(15) Uani 0.5 1 d D . P A 2
H15A H 0.3748 0.1773 0.7773 0.219 Uiso 0.5 1 calc R U P A 2
C16A C 0.4103(9) 0.2444(13) 0.8100(7) 0.182(15) Uani 0.5 1 d D . P A 2
H16A H 0.4122 0.2376 0.8692 0.219 Uiso 0.5 1 calc R U P A 2
C17A C 0.4298(10) 0.2903(11) 0.7777(10) 0.182(15) Uani 0.5 1 d D . P A 2
H17A H 0.4449 0.3148 0.8149 0.219 Uiso 0.5 1 calc R U P A 2
C18A C 0.4271(9) 0.3004(8) 0.6907(11) 0.182(15) Uani 0.5 1 d D . P A 2
H18A H 0.4403 0.3317 0.6687 0.219 Uiso 0.5 1 calc R U P A 2
O7 O 0.3062(9) 0.2648(9) 0.1486(12) 0.103(6) Uani 1 1 d D . . . .
H7O H 0.3343 0.2477 0.1663 0.155 Uiso 1 1 d R U . B .
C19 C 0.3278(15) 0.2808(18) 0.0693(14) 0.103(6) Uani 0.75 1 d D . P B 1
H19A H 0.3642 0.2699 0.0662 0.124 Uiso 0.75 1 calc R U P B 1
H19B H 0.3267 0.3187 0.0652 0.124 Uiso 0.75 1 calc R U P B 1
C20 C 0.2981(17) 0.2573(18) -0.0042(13) 0.103(6) Uani 0.75 1 d D . P B 1
H20A H 0.2943 0.2828 -0.0496 0.155 Uiso 0.75 1 calc R U P B 1
H20B H 0.2640 0.2466 0.0157 0.155 Uiso 0.75 1 calc R U P B 1
H20C H 0.3167 0.2274 -0.0260 0.155 Uiso 0.75 1 calc R U P B 1
C19A C 0.318(3) 0.3133(14) 0.111(5) 0.103(6) Uani 0.25 1 d D . P B 2
H19C H 0.3304 0.3373 0.1549 0.124 Uiso 0.25 1 calc R U P B 2
H19D H 0.2865 0.3281 0.0853 0.124 Uiso 0.25 1 calc R U P B 2
C20A C 0.359(3) 0.307(4) 0.042(4) 0.103(6) Uani 0.25 1 d D . P B 2
H20D H 0.3569 0.2720 0.0191 0.155 Uiso 0.25 1 calc R U P B 2
H20E H 0.3927 0.3125 0.0673 0.155 Uiso 0.25 1 calc R U P B 2
H20F H 0.3528 0.3318 -0.0031 0.155 Uiso 0.25 1 calc R U P B 2

loop_
_atom_site_aniso_label
_atom_site_aniso_U_11
_atom_site_aniso_U_22
_atom_site_aniso_U_33
_atom_site_aniso_U_23
_atom_site_aniso_U_13
_atom_site_aniso_U_12
Cs1 0.0253(5) 0.0367(6) 0.0972(11) -0.0055(7) -0.0192(6) 0.0006(4)
Cu1 0.0196(8) 0.0207(9) 0.0586(14) -0.0025(9) -0.0046(9) 0.0022(7)
Si1 0.021(2) 0.025(2) 0.089(5) -0.010(3) -0.010(3) 0.0010(16)
Si2 0.021(2) 0.027(2) 0.096(5) 0.014(3) 0.000(3) -0.0039(17)
Si3 0.026(2) 0.030(2) 0.087(5) 0.000(3) 0.015(3) -0.0039(18)
O1 0.026(6) 0.034(7) 0.110(14) 0.013(8) 0.005(7) -0.006(5)
O2 0.022(5) 0.027(6) 0.091(12) 0.004(7) 0.006(6) -0.008(4)
O3 0.023(6) 0.030(6) 0.129(16) 0.005(8) 0.009(8) -0.002(5)
O4 0.031(5) 0.025(5) 0.039(7) -0.011(5) -0.006(5) 0.001(4)
O5 0.022(6) 0.031(6) 0.131(16) 0.024(8) -0.017(8) -0.005(5)
O6 0.023(5) 0.019(5) 0.056(8) 0.000(5) -0.001(5) 0.000(4)
C1 0.059(7) 0.079(8) 0.184(18) -0.055(11) -0.013(10) -0.007(5)
C2 0.059(7) 0.079(8) 0.184(18) -0.055(11) -0.013(10) -0.007(5)
C3 0.059(7) 0.079(8) 0.184(18) -0.055(11) -0.013(10) -0.007(5)
C4 0.059(7) 0.079(8) 0.184(18) -0.055(11) -0.013(10) -0.007(5)
C5 0.059(7) 0.079(8) 0.184(18) -0.055(11) -0.013(10) -0.007(5)
C6 0.059(7) 0.079(8) 0.184(18) -0.055(11) -0.013(10) -0.007(5)
C7 0.096(11) 0.117(13) 0.29(3) 0.111(15) 0.049(16) -0.014(10)
C8 0.096(11) 0.117(13) 0.29(3) 0.111(15) 0.049(16) -0.014(10)
C9 0.096(11) 0.117(13) 0.29(3) 0.111(15) 0.049(16) -0.014(10)
C10 0.096(11) 0.117(13) 0.29(3) 0.111(15) 0.049(16) -0.014(10)
C11 0.096(11) 0.117(13) 0.29(3) 0.111(15) 0.049(16) -0.014(10)
C12 0.096(11) 0.117(13) 0.29(3) 0.111(15) 0.049(16) -0.014(10)
C13 0.29(4) 0.13(2) 0.13(2) 0.06(2) 0.07(3) -0.01(3)
C14 0.29(4) 0.13(2) 0.13(2) 0.06(2) 0.07(3) -0.01(3)
C15 0.29(4) 0.13(2) 0.13(2) 0.06(2) 0.07(3) -0.01(3)
C16 0.29(4) 0.13(2) 0.13(2) 0.06(2) 0.07(3) -0.01(3)
C17 0.29(4) 0.13(2) 0.13(2) 0.06(2) 0.07(3) -0.01(3)
C18 0.29(4) 0.13(2) 0.13(2) 0.06(2) 0.07(3) -0.01(3)
C13A 0.29(4) 0.13(2) 0.13(2) 0.06(2) 0.07(3) -0.01(3)
C14A 0.29(4) 0.13(2) 0.13(2) 0.06(2) 0.07(3) -0.01(3)
C15A 0.29(4) 0.13(2) 0.13(2) 0.06(2) 0.07(3) -0.01(3)
C16A 0.29(4) 0.13(2) 0.13(2) 0.06(2) 0.07(3) -0.01(3)
C17A 0.29(4) 0.13(2) 0.13(2) 0.06(2) 0.07(3) -0.01(3)
C18A 0.29(4) 0.13(2) 0.13(2) 0.06(2) 0.07(3) -0.01(3)
O7 0.106(14) 0.113(15) 0.090(15) 0.013(12) 0.004(11) -0.027(11)
C19 0.106(14) 0.113(15) 0.090(15) 0.013(12) 0.004(11) -0.027(11)
C20 0.106(14) 0.113(15) 0.090(15) 0.013(12) 0.004(11) -0.027(11)
C19A 0.106(14) 0.113(15) 0.090(15) 0.013(12) 0.004(11) -0.027(11)
C20A 0.106(14) 0.113(15) 0.090(15) 0.013(12) 0.004(11) -0.027(11)

loop_
_atom_type_symbol
_atom_type_description
_atom_type_scat_dispersion_real
_atom_type_scat_dispersion_imag
_atom_type_scat_source
C C 0.0033 0.0016 'International Tables Vol C Tables 4.2.6.8 and 6.1.1.4'
H H 0.0000 0.0000 'International Tables Vol C Tables 4.2.6.8 and 6.1.1.4'
O O 0.0106 0.0060 'International Tables Vol C Tables 4.2.6.8 and 6.1.1.4'
Si Si 0.0817 0.0704 'International Tables Vol C Tables 4.2.6.8 and 6.1.1.4'
Cu Cu 0.3201 1.2651 'International Tables Vol C Tables 4.2.6.8 and 6.1.1.4'
Cs Cs -0.3680 2.1192 'International Tables Vol C Tables 4.2.6.8 and 6.1.1.4'

loop_
_geom_angle_atom_site_label_1
_geom_angle_atom_site_label_2
_geom_angle_atom_site_label_3
_geom_angle
_geom_angle_site_symmetry_1
_geom_angle_site_symmetry_3
_geom_angle_publ_flag
O5 Cs1 O7 156.2(5) 11_666 13 ?
O5 Cs1 O2 87.9(4) 11_666 . ?
O7 Cs1 O2 97.4(5) 13 . ?
O5 Cs1 O7 68.7(5) 11_666 . ?
O7 Cs1 O7 88.8(5) 13 . ?
O2 Cs1 O7 120.2(5) . . ?
O5 Cs1 O3 67.0(4) 11_666 . ?
O7 Cs1 O3 132.5(5) 13 . ?
O2 Cs1 O3 48.8(3) . . ?
O7 Cs1 O3 134.5(5) . . ?
O5 Cs1 O4 51.6(3) 11_666 . ?
O7 Cs1 O4 108.6(5) 13 . ?
O2 Cs1 O4 70.0(4) . . ?
O7 Cs1 O4 52.0(5) . . ?
O3 Cs1 O4 91.3(3) . . ?
O5 Cs1 C3 92.1(3) 11_666 13 ?
O7 Cs1 C3 99.6(5) 13 13 ?
O2 Cs1 C3 136.6(4) . 13 ?
O7 Cs1 C3 99.8(6) . 13 ?
O3 Cs1 C3 91.7(4) . 13 ?
O4 Cs1 C3 138.2(4) . 13 ?
O5 Cs1 C2 101.7(3) 11_666 13 ?
O7 Cs1 C2 83.1(5) 13 13 ?
O2 Cs1 C2 155.2(4) . 13 ?
O7 Cs1 C2 84.6(5) . 13 ?
O3 Cs1 C2 114.0(3) . 13 ?
O4 Cs1 C2 133.5(4) . 13 ?
C3 Cs1 C2 22.34(11) 13 13 ?
O5 Cs1 C4 103.4(4) 11_666 13 ?
O7 Cs1 C4 94.8(5) 13 13 ?
O2 Cs1 C4 116.9(4) . 13 ?
O7 Cs1 C4 121.7(6) . 13 ?
O3 Cs1 C4 78.9(3) . 13 ?
O4 Cs1 C4 154.9(4) . 13 ?
C3 Cs1 C4 22.31(9) 13 13 ?
C2 Cs1 C4 38.81(13) 13 13 ?
O5 Cs1 C1 123.0(4) 11_666 13 ?
O7 Cs1 C1 62.3(5) 13 13 ?
O2 Cs1 C1 144.2(4) . 13 ?
O7 Cs1 C1 90.2(5) . 13 ?
O3 Cs1 C1 122.7(3) . 13 ?
O4 Cs1 C1 142.1(4) . 13 ?
C3 Cs1 C1 38.27(11) 13 13 ?
C2 Cs1 C1 21.56(6) 13 13 ?
C4 Cs1 C1 44.10(12) 13 13 ?
O5 Cs1 C5 124.9(3) 11_666 13 ?
O7 Cs1 C5 74.5(5) 13 13 ?
O2 Cs1 C5 112.0(4) . 13 ?
O7 Cs1 C5 126.8(5) . 13 ?
O3 Cs1 C5 87.9(4) . 13 ?
O4 Cs1 C5 176.3(3) . 13 ?
C3 Cs1 C5 38.22(13) 13 13 ?
C2 Cs1 C5 44.09(12) 13 13 ?
C4 Cs1 C5 21.52(10) 13 13 ?
C1 Cs1 C5 37.21(11) 13 13 ?
O5 Cu1 O4 92.2(5) 11_666 . ?
O5 Cu1 O6 173.4(5) 11_666 16_656 ?
O4 Cu1 O6 94.5(4) . 16_656 ?
O5 Cu1 O6 94.8(5) 11_666 11_666 ?
O4 Cu1 O6 170.0(5) . 11_666 ?
O6 Cu1 O6 78.6(5) 16_656 11_666 ?
O4 Si1 O1 113.6(7) . . ?
O4 Si1 O3 110.6(7) . 16_656 ?
O1 Si1 O3 108.1(9) . 16_656 ?
O4 Si1 C1 114.7(7) . . ?
O1 Si1 C1 106.0(8) . . ?
O3 Si1 C1 103.2(7) 16_656 . ?
O5 Si2 O2 111.9(7) . . ?
O5 Si2 O1 113.1(10) . . ?
O2 Si2 O1 105.8(8) . . ?
O5 Si2 C7 111.9(9) . . ?
O2 Si2 C7 108.7(7) . . ?
O1 Si2 C7 105.2(6) . . ?
O6 Si3 O2 110.4(7) . . ?
O6 Si3 O3 108.7(7) . . ?
O2 Si3 O3 105.6(8) . . ?
O6 Si3 C13 116.8(11) . . ?
O2 Si3 C13 111.4(9) . . ?
O3 Si3 C13 103.0(9) . . ?
O6 Si3 C13A 105.0(6) . . ?
O2 Si3 C13A 111.6(8) . . ?
O3 Si3 C13A 115.5(9) . . ?
Si1 O1 Si2 135.9(8) . . ?
Si3 O2 Si2 125.4(8) . . ?
Si3 O2 Cs1 102.4(6) . . ?
Si2 O2 Cs1 120.9(8) . . ?
Si3 O3 Si1 126.6(8) . 11_666 ?
Si3 O3 Cs1 100.9(7) . . ?
Si1 O3 Cs1 121.7(9) 11_666 . ?
Si1 O4 Cu1 131.3(7) . . ?
Si1 O4 Cs1 109.5(6) . . ?
Cu1 O4 Cs1 100.1(4) . . ?
Si2 O5 Cu1 134.1(8) . 16_656 ?
Si2 O5 Cs1 113.1(7) . 16_656 ?
Cu1 O5 Cs1 104.8(6) 16_656 16_656 ?
Si3 O6 Cu1 127.2(7) . 11_666 ?
Si3 O6 Cu1 124.6(6) . 16_656 ?
Cu1 O6 Cu1 101.4(5) 11_666 16_656 ?
C6 C1 C2 120.0(2) . . ?
C6 C1 Si1 118.5(10) . . ?
C2 C1 Si1 121.5(10) . . ?
C6 C1 Cs1 82.6(6) . 13 ?
C2 C1 Cs1 73.1(5) . 13 ?
Si1 C1 Cs1 114.9(3) . 13 ?
C3 C2 C1 120.0(2) . . ?
C3 C2 Cs1 75.8(3) . 13 ?
C1 C2 Cs1 85.3(5) . 13 ?
C3 C2 H2 120.0 . . ?
C1 C2 H2 120.0 . . ?
Cs1 C2 H2 109.0 13 . ?
C4 C3 C2 120.0(2) . . ?
C4 C3 Cs1 82.1(6) . 13 ?
C2 C3 Cs1 81.8(3) . 13 ?
C4 C3 H3 120.0 . . ?
C2 C3 H3 120.0 . . ?
Cs1 C3 H3 106.2 13 . ?
C5 C4 C3 120.0(2) . . ?
C5 C4 Cs1 85.3(5) . 13 ?
C3 C4 Cs1 75.6(6) . 13 ?
C5 C4 H4 120.0 . . ?
C3 C4 H4 120.0 . . ?
Cs1 C4 H4 109.3 13 . ?
C4 C5 C6 120.0(2) . . ?
C4 C5 Cs1 73.2(5) . 13 ?
C6 C5 Cs1 82.3(2) . 13 ?
C4 C5 H5 120.0 . . ?
C6 C5 H5 120.0 . . ?
Cs1 C5 H5 115.0 13 . ?
C5 C6 C1 120.0(2) . . ?
C5 C6 Cs1 76.7(3) . 13 ?
C1 C6 Cs1 76.4(5) . 13 ?
C5 C6 H6 120.0 . . ?
C1 C6 H6 120.0 . . ?
Cs1 C6 H6 117.7 13 . ?
C12 C7 C8 120.0(2) . . ?
C12 C7 Si2 120.0(10) . . ?
C8 C7 Si2 120.0(10) . . ?
C9 C8 C7 120.0(2) . . ?
C9 C8 H8 120.0 . . ?
C7 C8 H8 120.0 . . ?
C10 C9 C8 120.0(2) . . ?
C10 C9 H9 120.0 . . ?
C8 C9 H9 120.0 . . ?
C11 C10 C9 120.0(2) . . ?
C11 C10 H10 120.0 . . ?
C9 C10 H10 120.0 . . ?
C10 C11 C12 120.0(2) . . ?
C10 C11 H11 120.0 . . ?
C12 C11 H11 120.0 . . ?
C7 C12 C11 120.0(2) . . ?
C7 C12 H12 120.0 . . ?
C11 C12 H12 120.0 . . ?
C14 C13 C18 120.0(2) . . ?
C14 C13 Si3 110.7(18) . . ?
C18 C13 Si3 129.3(18) . . ?
C13 C14 C15 120.0(2) . . ?
C13 C14 H14 120.0 . . ?
C15 C14 H14 120.0 . . ?
C16 C15 C14 120.0(2) . . ?
C16 C15 H15 120.0 . . ?
C14 C15 H15 120.0 . . ?
C17 C16 C15 120.0(2) . . ?
C17 C16 H16 120.0 . . ?
C15 C16 H16 120.0 . . ?
C16 C17 C18 120.0(2) . . ?
C16 C17 H17 120.0 . . ?
C18 C17 H17 120.0 . . ?
C17 C18 C13 120.0(2) . . ?
C17 C18 H18 120.0 . . ?
C13 C18 H18 120.0 . . ?
C14A C13A C18A 120.0(2) . . ?
C14A C13A Si3 113.6(12) . . ?
C18A C13A Si3 126.4(12) . . ?
C15A C14A C13A 120.0(2) . . ?
C15A C14A H14A 120.0 . . ?
C13A C14A H14A 120.0 . . ?
C14A C15A C16A 120.0(2) . . ?
C14A C15A H15A 120.0 . . ?
C16A C15A H15A 120.0 . . ?
C15A C16A C17A 120.0(2) . . ?
C15A C16A H16A 120.0 . . ?
C17A C16A H16A 120.0 . . ?
C18A C17A C16A 120.0(2) . . ?
C18A C17A H17A 120.0 . . ?
C16A C17A H17A 120.0 . . ?
C17A C18A C13A 120.0(2) . . ?
C17A C18A H18A 120.0 . . ?
C13A C18A H18A 120.0 . . ?
C19A O7 Cs1 130(4) . 13 ?
C19 O7 Cs1 121.5(13) . 13 ?
C19A O7 Cs1 102(4) . . ?
C19 O7 Cs1 143.0(16) . . ?
Cs1 O7 Cs1 91.2(5) 13 . ?
C19A O7 H7O 113.0 . . ?
C19 O7 H7O 95.3 . . ?
Cs1 O7 H7O 116.8 13 . ?
Cs1 O7 H7O 82.8 . . ?
O7 C19 C20 110.2(3) . . ?
O7 C19 H19A 109.6 . . ?
C20 C19 H19A 109.6 . . ?
O7 C19 H19B 109.6 . . ?
C20 C19 H19B 109.6 . . ?
H19A C19 H19B 108.1 . . ?
C19 C20 H20A 109.5 . . ?
C19 C20 H20B 109.5 . . ?
H20A C20 H20B 109.5 . . ?
C19 C20 H20C 109.5 . . ?
H20A C20 H20C 109.5 . . ?
H20B C20 H20C 109.5 . . ?
O7 C19A C20A 110.2(3) . . ?
O7 C19A H19C 109.6 . . ?
C20A C19A H19C 109.6 . . ?
Cs1 C19A H19C 55.9 . . ?
O7 C19A H19D 109.6 . . ?
C20A C19A H19D 109.6 . . ?
Cs1 C19A H19D 109.5 . . ?
H19C C19A H19D 108.1 . . ?
C19A C20A H20D 109.5 . . ?
C19A C20A H20E 109.5 . . ?
H20D C20A H20E 109.5 . . ?
C19A C20A H20F 109.5 . . ?
H20D C20A H20F 109.5 . . ?
H20E C20A H20F 109.5 . . ?

loop_
_geom_bond_atom_site_label_1
_geom_bond_atom_site_label_2
_geom_bond_distance
_geom_bond_site_symmetry_2
_geom_bond_publ_flag
Cs1 O5 3.102(15) 11_666 ?
Cs1 O7 3.12(2) 13 ?
Cs1 O2 3.137(15) . ?
Cs1 O7 3.16(2) . ?
Cs1 O3 3.165(17) . ?
Cs1 O4 3.224(11) . ?
Cs1 C3 3.560(16) 13 ?
Cs1 C2 3.634(15) 13 ?
Cs1 C4 3.641(13) 13 ?
Cs1 C1 3.785(7) 13 ?
Cs1 C5 3.792(18) 13 ?
Cu1 O5 1.903(12) 11_666 ?
Cu1 O4 1.920(11) . ?
Cu1 O6 1.973(10) 16_656 ?
Cu1 O6 1.979(10) 11_666 ?
Cu1 Cu1 3.059(4) 6_554 ?
Si1 O4 1.592(12) . ?
Si1 O1 1.593(19) . ?
Si1 O3 1.653(13) 16_656 ?
Si1 C1 1.884(13) . ?
Si2 O5 1.566(12) . ?
Si2 O2 1.647(13) . ?
Si2 O1 1.65(2) . ?
Si2 C7 1.866(13) . ?
Si3 O6 1.583(12) . ?
Si3 O2 1.628(13) . ?
Si3 O3 1.643(14) . ?
Si3 C13 1.870(13) . ?
Si3 C13A 1.870(13) . ?
C1 C6 1.395(3) . ?
C1 C2 1.395(3) . ?
C2 C3 1.395(3) . ?
C2 H2 0.9500 . ?
C3 C4 1.395(3) . ?
C3 H3 0.9500 . ?
C4 C5 1.395(3) . ?
C4 H4 0.9500 . ?
C5 C6 1.395(3) . ?
C5 H5 0.9500 . ?
C6 H6 0.9500 . ?
C7 C12 1.395(3) . ?
C7 C8 1.395(3) . ?
C8 C9 1.396(3) . ?
C8 H8 0.9500 . ?
C9 C10 1.395(3) . ?
C9 H9 0.9500 . ?
C10 C11 1.395(3) . ?
C10 H10 0.9500 . ?
C11 C12 1.396(3) . ?
C11 H11 0.9500 . ?
C12 H12 0.9500 . ?
C13 C14 1.395(3) . ?
C13 C18 1.395(3) . ?
C14 C15 1.395(3) . ?
C14 H14 0.9500 . ?
C15 C16 1.395(3) . ?
C15 H15 0.9500 . ?
C16 C17 1.395(3) . ?
C16 H16 0.9500 . ?
C17 C18 1.395(3) . ?
C17 H17 0.9500 . ?
C18 H18 0.9500 . ?
C13A C14A 1.396(3) . ?
C13A C18A 1.396(3) . ?
C14A C15A 1.395(3) . ?
C14A H14A 0.9500 . ?
C15A C16A 1.395(3) . ?
C15A H15A 0.9500 . ?
C16A C17A 1.396(3) . ?
C16A H16A 0.9500 . ?
C17A C18A 1.395(3) . ?
C17A H17A 0.9500 . ?
C18A H18A 0.9500 . ?
O7 C19A 1.430(3) . ?
O7 C19 1.430(3) . ?
O7 Cs1 3.12(2) 13 ?
O7 H7O 0.8999 . ?
C19 C20 1.520(3) . ?
C19 H19A 0.9900 . ?
C19 H19B 0.9900 . ?
C20 Cs1 3.81(4) 13 ?
C20 H20A 0.9800 . ?
C20 H20B 0.9800 . ?
C20 H20C 0.9800 . ?
C19A C20A 1.520(3) . ?
C19A H19C 0.9900 . ?
C19A H19D 0.9900 . ?
C20A H20D 0.9800 . ?
C20A H20E 0.9800 . ?
C20A H20F 0.9800 . ?

loop_
_geom_hbond_atom_site_label_D
_geom_hbond_atom_site_label_H
_geom_hbond_atom_site_label_A
_geom_hbond_distance_DH
_geom_hbond_distance_HA
_geom_hbond_distance_DA
_geom_hbond_angle_DHA
_geom_hbond_site_symmetry_A
O7 H7O O4 0.90 1.96 2.80(3) 154 .

loop_
_geom_torsion_atom_site_label_1
_geom_torsion_atom_site_label_2
_geom_torsion_atom_site_label_3
_geom_torsion_atom_site_label_4
_geom_torsion
_geom_torsion_site_symmetry_1
_geom_torsion_site_symmetry_2
_geom_torsion_site_symmetry_3
_geom_torsion_site_symmetry_4
_geom_torsion_publ_flag
O4 Si1 O1 Si2 -58.3(14) . . . . ?
O3 Si1 O1 Si2 64.8(14) 16_656 . . . ?
C1 Si1 O1 Si2 174.8(10) . . . . ?
O5 Si2 O1 Si1 -44.2(15) . . . . ?
O2 Si2 O1 Si1 78.6(13) . . . . ?
C7 Si2 O1 Si1 -166.5(12) . . . . ?
O6 Si3 O2 Si2 40.1(15) . . . . ?
O3 Si3 O2 Si2 157.5(12) . . . . ?
C13 Si3 O2 Si2 -91.4(14) . . . . ?
C13A Si3 O2 Si2 -76.2(13) . . . . ?
O6 Si3 O2 Cs1 -103.2(6) . . . . ?
O3 Si3 O2 Cs1 14.2(9) . . . . ?
C13 Si3 O2 Cs1 125.4(9) . . . . ?
C13A Si3 O2 Cs1 140.5(5) . . . . ?
O5 Si2 O2 Si3 -7.8(16) . . . . ?
O1 Si2 O2 Si3 -131.3(12) . . . . ?
C7 Si2 O2 Si3 116.2(11) . . . . ?
O5 Si2 O2 Cs1 129.3(9) . . . . ?
O1 Si2 O2 Cs1 5.8(8) . . . . ?
C7 Si2 O2 Cs1 -106.6(8) . . . . ?
O6 Si3 O3 Si1 -39.6(17) . . . 11_666 ?
O2 Si3 O3 Si1 -158.1(14) . . . 11_666 ?
C13 Si3 O3 Si1 85.0(16) . . . 11_666 ?
C13A Si3 O3 Si1 78.1(15) . . . 11_666 ?
O6 Si3 O3 Cs1 104.5(6) . . . . ?
O2 Si3 O3 Cs1 -14.0(8) . . . . ?
C13 Si3 O3 Cs1 -131.0(10) . . . . ?
C13A Si3 O3 Cs1 -137.8(6) . . . . ?
O1 Si1 O4 Cu1 89.1(11) . . . . ?
O3 Si1 O4 Cu1 -32.6(14) 16_656 . . . ?
C1 Si1 O4 Cu1 -148.8(9) . . . . ?
O1 Si1 O4 Cs1 -34.9(8) . . . . ?
O3 Si1 O4 Cs1 -156.6(8) 16_656 . . . ?
C1 Si1 O4 Cs1 87.2(7) . . . . ?
O2 Si2 O5 Cu1 -21(2) . . . 16_656 ?
O1 Si2 O5 Cu1 98.7(17) . . . 16_656 ?
C7 Si2 O5 Cu1 -142.8(14) . . . 16_656 ?
O2 Si2 O5 Cs1 -163.6(8) . . . 16_656 ?
O1 Si2 O5 Cs1 -44.3(10) . . . 16_656 ?
C7 Si2 O5 Cs1 74.2(9) . . . 16_656 ?
O2 Si3 O6 Cu1 163.5(9) . . . 11_666 ?
O3 Si3 O6 Cu1 48.1(13) . . . 11_666 ?
C13 Si3 O6 Cu1 -67.9(10) . . . 11_666 ?
C13A Si3 O6 Cu1 -76.1(11) . . . 11_666 ?
O2 Si3 O6 Cu1 -50.7(12) . . . 16_656 ?
O3 Si3 O6 Cu1 -166.1(9) . . . 16_656 ?
C13 Si3 O6 Cu1 77.9(9) . . . 16_656 ?
C13A Si3 O6 Cu1 69.7(10) . . . 16_656 ?
O4 Si1 C1 C6 47.1(9) . . . . ?
O1 Si1 C1 C6 173.2(8) . . . . ?
O4 Si1 C1 C2 -132.9(9) . . . . ?
O1 Si1 C1 C2 -6.8(8) . . . . ?
O5 Si2 C7 C12 180.0(12) . . . . ?
O2 Si2 C7 C12 56.0(11) . . . . ?
O1 Si2 C7 C12 -56.9(10) . . . . ?
O2 Si2 C7 C8 -124.0(11) . . . . ?
O1 Si2 C7 C8 123.1(10) . . . . ?
O6 Si3 C13 C14 -1.8(10) . . . . ?
O2 Si3 C13 C14 126.4(11) . . . . ?
O3 Si3 C13 C14 -120.8(10) . . . . ?
O6 Si3 C13 C18 178.2(10) . . . . ?
O2 Si3 C13 C18 -53.6(11) . . . . ?
O3 Si3 C13 C18 59.2(10) . . . . ?
O6 Si3 C13A C14A -103.9(11) . . . . ?
O2 Si3 C13A C14A 15.7(12) . . . . ?
O3 Si3 C13A C14A 136.3(12) . . . . ?
O6 Si3 C13A C18A 76.1(11) . . . . ?
O2 Si3 C13A C18A -164.3(12) . . . . ?
O3 Si3 C13A C18A -43.7(12) . . . . ?
Cs1 Si3 C13A C18A -107.4(13) . . . . ?
